data_4126610
loop_
_publ_author_name
'Bachman, Jonathan E.'
'Kapelewski, Matthew T.'
'Reed, Douglas A.'
'Gonzalez, Miguel I.'
'Long, Jeffrey R.'

_publ_section_title
;
 M2(m-dobdc) (M = Mn, Fe, Co, Ni) Metal-Organic Frameworks as
 Highly-Selective, High-Capacity Adsorbents for Olefin/Paraffin
 Separations.
;
_journal_name_full 'Journal of the American Chemical Society'
_journal_paper_doi 10.1021/jacs.7b06397
_journal_year 2017
_chemical_formula_moiety 'Co2 (C8 H2 O6), 1.89(C2 H4)'
_chemical_formula_sum 'C11.78 H9.57 Co2 O6'
_chemical_formula_weight 365.03
_space_group_crystal_system trigonal
_space_group_IT_number 148
_space_group_name_Hall '-R 3'
_space_group_name_H-M_alt 'R -3'
_symmetry_space_group_name_Hall '-R 3'
_symmetry_space_group_name_H-M 'R -3 :H'
_atom_sites_solution_hydrogens mixed
_atom_sites_solution_primary direct
_atom_sites_solution_secondary difmap
_audit_creation_date 2017-05-15
_audit_creation_method
;
Olex2 1.2
(compiled 2017.03.28 svn.r3405 for OlexSys, GUI svn.r5335)
;
_cell_angle_alpha 90
_cell_angle_beta 90
_cell_angle_gamma 120
_cell_formula_units_Z 9
_cell_length_a 25.720(7)
_cell_length_b 25.720(7)
_cell_length_c 6.853(2)
_cell_measurement_reflns_used 4864
_cell_measurement_temperature 100(2)
_cell_measurement_theta_max 26.616
_cell_measurement_theta_min 2.659
_cell_volume 3926.0(19)
_computing_cell_refinement 'SAINT v8.34A (Bruker, 2013)'
_computing_data_collection 'Bruker APEX3'
_computing_data_reduction 'SAINT v8.34A (Bruker, 2013)'
_computing_molecular_graphics 'Olex2 (Dolomanov et al., 2009)'
_computing_publication_material 'Olex2 (Dolomanov et al., 2009)'
_computing_structure_refinement 'ShelXL (Sheldrick, 2015)'
_computing_structure_solution 'ShelXS (Sheldrick, 2008)'
_diffrn_ambient_temperature 100(2)
_diffrn_detector_area_resol_mean 10.42
_diffrn_measured_fraction_theta_full 0.983
_diffrn_measured_fraction_theta_max 0.966
_diffrn_measurement_device_type 'Bruker D8 with PHOTON100 CMOS detector'
_diffrn_measurement_method '\f and \w shutterless scans'
_diffrn_radiation_monochromator 'silicon 111'
_diffrn_radiation_type synchrotron
_diffrn_radiation_wavelength 0.6888
_diffrn_reflns_av_R_equivalents 0.0849
_diffrn_reflns_av_unetI/netI 0.0811
_diffrn_reflns_Laue_measured_fraction_full 0.983
_diffrn_reflns_Laue_measured_fraction_max 0.966
_diffrn_reflns_limit_h_max 15
_diffrn_reflns_limit_h_min -33
_diffrn_reflns_limit_k_max 33
_diffrn_reflns_limit_k_min 0
_diffrn_reflns_limit_l_max 8
_diffrn_reflns_limit_l_min 0
_diffrn_reflns_number 2092
_diffrn_reflns_point_group_measured_fraction_full 0.983
_diffrn_reflns_point_group_measured_fraction_max 0.966
_diffrn_reflns_theta_full 24.411
_diffrn_reflns_theta_max 26.713
_diffrn_reflns_theta_min 2.659
_diffrn_source 'Advanced Light Source station 11.3.1'
_diffrn_standards_number 0
_exptl_absorpt_coefficient_mu 1.748
_exptl_absorpt_correction_T_max 0.933
_exptl_absorpt_correction_T_min 0.525
_exptl_absorpt_correction_type multi-scan
_exptl_absorpt_process_details
;
 TWINABS-2012/1 (Bruker,2012) was used for absorption correction.
 
For component 1:
 wR2(int) was 0.1096 before and 0.0766 after correction.
 The Ratio of minimum to maximum transmission not present.
 The \l/2 correction factor is Not present
 
For component 2:
 wR2(int) was 0.1155 before and 0.0778 after correction.
 The Ratio of minimum to maximum transmission is 0.56.
 The \l/2 correction factor is Not present

Final HKLF 4 output contains 24025 reflections, Rint = 0.0849
 (15116 with I > 3sig(I), Rint = 0.0728)
;
_exptl_crystal_colour violet
_exptl_crystal_colour_primary violet
_exptl_crystal_density_diffrn 1.390
_exptl_crystal_density_method 'not measured'
_exptl_crystal_description needle
_exptl_crystal_F_000 1640
_exptl_crystal_size_max 0.1
_exptl_crystal_size_mid 0.04
_exptl_crystal_size_min 0.04
_refine_diff_density_max 0.827
_refine_diff_density_min -0.845
_refine_diff_density_rms 0.162
_refine_ls_extinction_method none
_refine_ls_goodness_of_fit_ref 1.101
_refine_ls_hydrogen_treatment mixed
_refine_ls_matrix_type full
_refine_ls_number_parameters 104
_refine_ls_number_reflns 2092
_refine_ls_number_restraints 12
_refine_ls_restrained_S_all 1.103
_refine_ls_R_factor_all 0.0827
_refine_ls_R_factor_gt 0.0613
_refine_ls_shift/su_max 0.001
_refine_ls_shift/su_mean 0.000
_refine_ls_structure_factor_coef Fsqd
_refine_ls_weighting_details 'w=1/[\s^2^(Fo^2^)+51.6791P] where P=(Fo^2^+2Fc^2^)/3'
_refine_ls_weighting_scheme calc
_refine_ls_wR_factor_gt 0.1113
_refine_ls_wR_factor_ref 0.1204
_reflns_Friedel_coverage 0.000
_reflns_number_gt 1733
_reflns_number_total 2092
_reflns_threshold_expression 'I > 2\s(I)'
_cod_data_source_file ja7b06397_si_003.cif
_cod_data_source_block twin4
_cod_original_cell_volume 3926(2)
_cod_database_code 4126610
_shelx_shelxl_version_number 2016/6
_shelx_space_group_comment
;
The symmetry employed for this shelxl refinement is uniquely defined
by the following loop, which should always be used as a source of
symmetry information in preference to the above space-group names.
They are only intended as comments.
;
_shelx_estimated_absorpt_t_max 0.933
_shelx_estimated_absorpt_t_min 0.845
_olex2_refinement_description
;
1. Twinned data refinement
 Scales: 0.570(2)
 0.430(2)
2. Fixed Uiso
 At 1.2 times of:
  All C(H) groups
 At 1.5 times of:
  All C(H,H) groups
3. Restrained distances
 C5-C6
 1.3305 with sigma of 0.005
 C6-H6A = C6-H6B = C5-H5A = C5-H5B
 0.95 with sigma of 0.02
 H6B-C5 = H6A-C5 = C6-H5B = C6-H5A
 2.081 with sigma of 0.02
4. Restrained planarity
 C5, H5A, H5B, C6, H6A, H6B
 with sigma of 0.1
5. Others
 Fixed Sof: C5(0.946) H5A(0.946) H5B(0.946) C6(0.946) H6A(0.946) H6B(0.946)
6.a Aromatic/amide H refined with riding coordinates:
 C3(H3)
;
_olex2_submission_special_instructions 'No special instructions were received'

loop_
_space_group_symop_operation_xyz
'x, y, z'
'-y, x-y, z'
'-x+y, -x, z'
'x+2/3, y+1/3, z+1/3'
'-y+2/3, x-y+1/3, z+1/3'
'-x+y+2/3, -x+1/3, z+1/3'
'x+1/3, y+2/3, z+2/3'
'-y+1/3, x-y+2/3, z+2/3'
'-x+y+1/3, -x+2/3, z+2/3'
'-x, -y, -z'
'y, -x+y, -z'
'x-y, x, -z'
'-x+2/3, -y+1/3, -z+1/3'
'y+2/3, -x+y+1/3, -z+1/3'
'x-y+2/3, x+1/3, -z+1/3'
'-x+1/3, -y+2/3, -z+2/3'
'y+1/3, -x+y+2/3, -z+2/3'
'x-y+1/3, x+2/3, -z+2/3'

loop_
_atom_site_label
_atom_site_type_symbol
_atom_site_fract_x
_atom_site_fract_y
_atom_site_fract_z
_atom_site_U_iso_or_equiv
_atom_site_adp_type
_atom_site_occupancy
_atom_site_site_symmetry_order
_atom_site_calc_flag
_atom_site_refinement_flags_posn
_atom_site_refinement_flags_occupancy
Co1 Co 0.69936(3) 0.71740(3) 0.18847(11) 0.01195(19) Uani 1 1 d . .
O1 O 0.64542(15) 0.72645(15) -0.0024(5) 0.0136(8) Uani 1 1 d . .
O2 O 0.62855(15) 0.63835(15) 0.3117(5) 0.0129(8) Uani 1 1 d . .
O3 O 0.69726(16) 0.76971(16) 0.4049(6) 0.0161(8) Uani 1 1 d . .
C1 C 0.5551(2) 0.5453(2) 0.5788(8) 0.0156(11) Uani 1 1 d . .
C2 C 0.5409(2) 0.5477(2) 0.3813(8) 0.0176(12) Uani 1 1 d . .
C3 C 0.4862(2) 0.5024(2) 0.3088(8) 0.0173(11) Uani 1 1 d . .
H3 H 0.476659 0.504315 0.176031 0.021 Uiso 1 1 calc R .
C4 C 0.5797(2) 0.5959(2) 0.2448(8) 0.0143(11) Uani 1 1 d . .
C5 C 0.5077(3) 0.6364(4) 0.8005(11) 0.043(2) Uani 0.946 1 d D P
H5A H 0.507(3) 0.652(2) 0.930(3) 0.065 Uiso 0.946 1 d DR P
H5B H 0.484(2) 0.5932(11) 0.813(7) 0.065 Uiso 0.946 1 d DR P
C6 C 0.5363(3) 0.6679(3) 0.6453(11) 0.0349(17) Uani 0.946 1 d D P
H6A H 0.557(3) 0.7116(11) 0.631(7) 0.052 Uiso 0.946 1 d DR P
H6B H 0.537(3) 0.653(2) 0.516(4) 0.052 Uiso 0.946 1 d DR P

loop_
_atom_site_aniso_label
_atom_site_aniso_U_11
_atom_site_aniso_U_22
_atom_site_aniso_U_33
_atom_site_aniso_U_23
_atom_site_aniso_U_13
_atom_site_aniso_U_12
Co1 0.0147(4) 0.0123(3) 0.0097(3) -0.0004(3) -0.0005(3) 0.0074(3)
O1 0.0191(19) 0.0090(17) 0.0124(18) 0.0015(14) -0.0021(15) 0.0067(15)
O2 0.0107(17) 0.0153(18) 0.0090(19) -0.0010(14) -0.0005(14) 0.0037(14)
O3 0.0200(19) 0.0157(18) 0.013(2) 0.0017(15) 0.0003(16) 0.0095(16)
C1 0.012(2) 0.018(3) 0.016(3) 0.000(2) 0.001(2) 0.006(2)
C2 0.019(3) 0.016(3) 0.016(3) 0.003(2) 0.001(2) 0.007(2)
C3 0.018(3) 0.017(3) 0.015(3) 0.001(2) 0.000(2) 0.006(2)
C4 0.013(2) 0.016(3) 0.014(3) -0.001(2) -0.001(2) 0.008(2)
C5 0.032(4) 0.064(6) 0.045(5) 0.008(4) -0.002(4) 0.033(4)
C6 0.026(4) 0.035(4) 0.045(5) -0.003(4) 0.003(3) 0.016(3)

loop_
_atom_type_symbol
_atom_type_description
_atom_type_scat_dispersion_real
_atom_type_scat_dispersion_imag
_atom_type_scat_source
C C 0.0030 0.0020 'ANOMDisVal Program in PLATON Spek, A. L. J. Appl. Crystallogr. 2003, 36, 7-13'
H H 0.0000 0.0000 'ANOMDisVal Program in PLATON Spek, A. L. J. Appl. Crystallogr. 2003, 36, 7-13'
Co Co 0.3480 0.9240 'ANOMDisVal Program in PLATON Spek, A. L. J. Appl. Crystallogr. 2003, 36, 7-13'
O O 0.0100 0.0060 'ANOMDisVal Program in PLATON Spek, A. L. J. Appl. Crystallogr. 2003, 36, 7-13'

loop_
_geom_angle_atom_site_label_1
_geom_angle_atom_site_label_2
_geom_angle_atom_site_label_3
_geom_angle
_geom_angle_site_symmetry_1
_geom_angle_site_symmetry_3
O1 Co1 O1 163.47(16) . 6_565
O1 Co1 O2 80.82(13) 6_565 .
O1 Co1 O2 81.58(14) . 8_654
O1 Co1 O2 93.38(14) . .
O1 Co1 O2 82.27(14) 6_565 8_654
O1 Co1 O3 98.71(14) . .
O1 Co1 O3 97.04(15) 6_565 .
O2 Co1 O2 81.85(4) 8_654 .
O3 Co1 O2 92.88(14) . .
O3 Co1 O2 174.74(14) . 8_654
Co1 O1 Co1 98.06(14) . 8_654
C1 O1 Co1 125.3(3) 6_564 .
C1 O1 Co1 124.3(3) 6_564 8_654
Co1 O2 Co1 92.34(13) 6_565 .
C4 O2 Co1 133.7(3) . .
C4 O2 Co1 128.2(3) . 6_565
C4 O3 Co1 125.4(3) 6_565 .
O1 C1 C2 124.1(5) 8_655 .
O1 C1 C3 117.7(5) 8_655 10_666
C3 C1 C2 118.2(5) 10_666 .
C1 C2 C4 124.5(5) . .
C3 C2 C1 118.6(5) . .
C3 C2 C4 116.9(5) . .
C1 C3 C2 123.2(5) 10_666 .
C1 C3 H3 118.4 10_666 .
C2 C3 H3 118.4 . .
O2 C4 C2 117.2(5) . .
O3 C4 O2 122.7(5) 8_654 .
O3 C4 C2 120.1(5) 8_654 .
H5A C5 H5B 105(4) . .
C6 C5 H5A 127(3) . .
C6 C5 H5B 128(3) . .
C5 C6 H6A 127(3) . .
C5 C6 H6B 128(3) . .
H6A C6 H6B 105(4) . .

loop_
_geom_bond_atom_site_label_1
_geom_bond_atom_site_label_2
_geom_bond_distance
_geom_bond_site_symmetry_2
Co1 O1 2.003(4) .
Co1 O1 2.004(3) 6_565
Co1 O2 2.082(3) 8_654
Co1 O2 2.112(4) .
Co1 O3 2.021(4) .
O1 C1 1.347(6) 6_564
O2 C4 1.269(6) .
O3 C4 1.250(7) 6_565
C1 C2 1.411(8) .
C1 C3 1.386(7) 10_666
C2 C3 1.396(7) .
C2 C4 1.473(7) .
C3 H3 0.9500 .
C5 H5A 0.98(2) .
C5 H5B 0.97(2) .
C5 C6 1.316(5) .
C6 H6A 0.979(19) .
C6 H6B 0.97(2) .

loop_
_geom_torsion_atom_site_label_1
_geom_torsion_atom_site_label_2
_geom_torsion_atom_site_label_3
_geom_torsion_atom_site_label_4
_geom_torsion
_geom_torsion_site_symmetry_1
_geom_torsion_site_symmetry_4
Co1 O2 C4 O3 -0.2(8) . 8_654
Co1 O2 C4 O3 -145.7(4) 6_565 8_654
Co1 O2 C4 C2 35.0(6) 6_565 .
Co1 O2 C4 C2 -179.5(3) . .
O1 C1 C2 C3 178.7(5) 8_655 .
O1 C1 C2 C4 -2.7(9) 8_655 .
C1 C2 C3 C1 -0.4(9) . 10_666
C1 C2 C4 O2 -1.1(8) . .
C1 C2 C4 O3 179.6(5) . 8_654
C3 C1 C2 C3 0.4(9) 10_666 .
C3 C1 C2 C4 179.0(5) 10_666 .
C3 C2 C4 O2 177.5(5) . .
C3 C2 C4 O3 -1.8(8) . 8_654
C4 C2 C3 C1 -179.1(5) . 10_666

loop_
_twin_individual_id
_twin_individual_mass_fraction_refined
1 0.570(2)
2 0.430(2)
